data_7209604
loop_
_publ_author_name
'Zou, Guohong'
'Zhang, Liyuan'
'Ye, Ning'

_publ_section_title
;
 Synthesis, structure, and characterization of a new promising nonlinear
 optical crystal: Cd5(BO3)3F
;
_journal_issue 13
_journal_name_full CrystEngComm
_journal_page_first 2422
_journal_paper_doi 10.1039/c3ce26506d
_journal_volume 15
_journal_year 2013
_chemical_formula_moiety 'B3 Cd5 F O9'
_chemical_formula_sum 'B3 Cd5 F O9'
_chemical_formula_weight 757.48
_chemical_name_systematic
;
?
;
_space_group_IT_number 8
_symmetry_cell_setting monoclinic
_symmetry_space_group_name_Hall 'C -2y'
_symmetry_space_group_name_H-M 'C 1 m 1'
_atom_sites_solution_hydrogens none
_atom_sites_solution_primary direct
_atom_sites_solution_secondary difmap
_audit_creation_method SHELXL-97
_cell_angle_alpha 90.00
_cell_angle_beta 100.06(3)
_cell_angle_gamma 90.00
_cell_formula_units_Z 2
_cell_length_a 8.057(3)
_cell_length_b 15.966(6)
_cell_length_c 3.4470(16)
_cell_measurement_reflns_used 672
_cell_measurement_temperature 293(2)
_cell_measurement_theta_max 27.5438
_cell_measurement_theta_min 4.6073
_cell_volume 436.6(3)
_computing_cell_refinement 'CrystalClear (Rigaku Inc., 2008)'
_computing_data_collection 'CrystalClear (Rigaku Inc., 2008)'
_computing_data_reduction 'CrystalClear (Rigaku Inc., 2008)'
_computing_molecular_graphics 'SHELXL-97 (Sheldrick, 1997)'
_computing_publication_material 'SHELXL-97 (Sheldrick, 1997)'
_computing_structure_refinement 'SHELXL-97 (Sheldrick, 1997)'
_computing_structure_solution 'SHELXS-97 (Sheldrick, 1990)'
_diffrn_ambient_temperature 293(2)
_diffrn_detector_area_resol_mean 14.6306
_diffrn_measured_fraction_theta_full 0.960
_diffrn_measured_fraction_theta_max 0.960
_diffrn_measurement_device
;
Mercury70 (2x2 bin mode)
;
_diffrn_measurement_method CCD_Profile_fitting
_diffrn_radiation_monochromator graphite
_diffrn_radiation_source 'fine-focus sealed tube'
_diffrn_radiation_type MoK\a
_diffrn_radiation_wavelength 0.71073
_diffrn_reflns_av_R_equivalents 0.0241
_diffrn_reflns_av_sigmaI/netI 0.0419
_diffrn_reflns_limit_h_max 10
_diffrn_reflns_limit_h_min -9
_diffrn_reflns_limit_k_max 20
_diffrn_reflns_limit_k_min -20
_diffrn_reflns_limit_l_max 4
_diffrn_reflns_limit_l_min -4
_diffrn_reflns_number 1663
_diffrn_reflns_theta_full 27.47
_diffrn_reflns_theta_max 27.47
_diffrn_reflns_theta_min 4.61
_diffrn_standards_decay_% 0
_diffrn_standards_interval_count none
_diffrn_standards_interval_time none
_exptl_absorpt_coefficient_mu 12.031
_exptl_absorpt_correction_T_max 1.0000
_exptl_absorpt_correction_T_min 0.5510
_exptl_absorpt_correction_type multi-scan
_exptl_absorpt_process_details 'SADABS (Sheldrick, 1996)'
_exptl_crystal_colour White
_exptl_crystal_density_diffrn 5.762
_exptl_crystal_density_method 'not measured'
_exptl_crystal_description Prism
_exptl_crystal_F_000 672
_exptl_crystal_size_max 0.3000
_exptl_crystal_size_mid 0.0500
_exptl_crystal_size_min 0.0500
_refine_diff_density_max 1.457
_refine_diff_density_min -1.266
_refine_diff_density_rms 0.303
_refine_ls_abs_structure_details 'Flack H D (1983), Acta Cryst. A39, 876-881'
_refine_ls_abs_structure_Flack -0.07(17)
_refine_ls_extinction_method none
_refine_ls_goodness_of_fit_ref 1.172
_refine_ls_hydrogen_treatment none
_refine_ls_matrix_type full
_refine_ls_number_parameters 75
_refine_ls_number_reflns 853
_refine_ls_number_restraints 2
_refine_ls_restrained_S_all 1.170
_refine_ls_R_factor_all 0.0359
_refine_ls_R_factor_gt 0.0346
_refine_ls_shift/su_max 0.000
_refine_ls_shift/su_mean 0.000
_refine_ls_structure_factor_coef Fsqd
_refine_ls_weighting_details 'calc w=1/[\s^2^(Fo^2^)+(0.0133P)^2^+20.7319P] where P=(Fo^2^+2Fc^2^)/3'
_refine_ls_weighting_scheme calc
_refine_ls_wR_factor_gt 0.0736
_refine_ls_wR_factor_ref 0.0742
_reflns_number_gt 822
_reflns_number_total 853
_reflns_threshold_expression >2sigma(I)
_cod_data_source_file c3ce26506d.txt
_cod_data_source_block Cd5(BO3)3F
_cod_depositor_comments
;
The following automatic conversions were performed:

'_exptl_absorpt_correction_type' value 'Multi-scan' changed to
'multi-scan' according to
/home/saulius/struct/CIF-dictionaries/cif_core.dic dictionary named
'cif_core.dic' version 2.4.2 from 2011-04-26.

Automatic conversion script
Id: cif_fix_values 1891 2012-01-12 08:04:46Z andrius 
;
_cod_original_sg_symbol_H-M Cm
_cod_database_code 7209604

loop_
_symmetry_equiv_pos_as_xyz
'x, y, z'
'x, -y, z'
'x+1/2, y+1/2, z'
'x+1/2, -y+1/2, z'

loop_
_atom_site_label
_atom_site_type_symbol
_atom_site_fract_x
_atom_site_fract_y
_atom_site_fract_z
_atom_site_U_iso_or_equiv
_atom_site_adp_type
_atom_site_occupancy
_atom_site_symmetry_multiplicity
_atom_site_calc_flag
_atom_site_refinement_flags
Cd1 Cd 0.23890(17) 0.0000 0.7823(3) 0.0057(3) Uani 1 2 d S
Cd2 Cd 0.35343(15) 0.38054(6) 1.0834(3) 0.0110(2) Uani 1 1 d .
Cd3 Cd -0.02387(14) 0.32415(7) 0.4105(2) 0.0144(3) Uani 1 1 d .
O1 O 0.1687(17) 0.2706(8) 1.025(4) 0.029(3) Uiso 1 1 d .
O2 O 0.6835(14) -0.0754(6) 0.520(3) 0.013(2) Uani 1 1 d .
O3 O 0.2991(13) 0.1437(7) 0.844(3) 0.015(2) Uani 1 1 d .
O4 O 0.4228(19) 0.0000 0.365(4) 0.012(3) Uiso 1 2 d S
O5 O 0.0031(17) 0.1728(9) 0.640(4) 0.032(3) Uani 1 1 d .
F1 F 0.0278(18) 0.0000 0.171(5) 0.029(3) Uani 1 2 d S
B1 B 0.159(2) 0.1955(10) 0.833(5) 0.011(3) Uiso 1 1 d .
B2 B 0.597(3) 0.0000 0.474(8) 0.017(5) Uani 1 2 d S

loop_
_atom_site_aniso_label
_atom_site_aniso_U_11
_atom_site_aniso_U_22
_atom_site_aniso_U_33
_atom_site_aniso_U_23
_atom_site_aniso_U_13
_atom_site_aniso_U_12
Cd1 0.0048(7) 0.0095(7) 0.0033(6) 0.000 0.0019(5) 0.000
Cd2 0.0094(5) 0.0138(5) 0.0101(5) 0.0021(4) 0.0028(4) 0.0024(4)
Cd3 0.0143(6) 0.0188(6) 0.0110(5) 0.0009(4) 0.0047(4) 0.0015(5)
O2 0.020(6) 0.008(5) 0.012(5) 0.000(4) 0.002(4) 0.006(4)
O3 0.010(6) 0.017(5) 0.016(5) 0.003(4) -0.002(4) 0.009(4)
O5 0.018(6) 0.068(10) 0.011(6) -0.004(5) 0.007(5) -0.014(6)
F1 0.018(8) 0.013(6) 0.057(10) 0.000 0.008(7) 0.000
B2 0.014(13) 0.019(12) 0.018(12) 0.000 0.002(11) 0.000

loop_
_atom_type_symbol
_atom_type_description
_atom_type_scat_dispersion_real
_atom_type_scat_dispersion_imag
_atom_type_scat_source
B B 0.0013 0.0007 'International Tables Vol C Tables 4.2.6.8 and 6.1.1.4'
Cd Cd -0.8075 1.2024 'International Tables Vol C Tables 4.2.6.8 and 6.1.1.4'
F F 0.0171 0.0103 'International Tables Vol C Tables 4.2.6.8 and 6.1.1.4'
O O 0.0106 0.0060 'International Tables Vol C Tables 4.2.6.8 and 6.1.1.4'

loop_
_geom_angle_atom_site_label_1
_geom_angle_atom_site_label_2
_geom_angle_atom_site_label_3
_geom_angle
_geom_angle_site_symmetry_1
_geom_angle_site_symmetry_3
O4 Cd1 O4 99.5(6) . 1_556
O4 Cd1 F1 175.0(5) . 1_556
O4 Cd1 F1 85.5(6) 1_556 1_556
O4 Cd1 O3 84.8(3) . .
O4 Cd1 O3 80.1(3) 1_556 .
F1 Cd1 O3 96.2(3) 1_556 .
O4 Cd1 O3 84.8(3) . 2
O4 Cd1 O3 80.1(3) 1_556 2
F1 Cd1 O3 96.2(3) 1_556 2
O3 Cd1 O3 155.7(5) . 2
O4 Cd1 F1 83.4(5) . .
O4 Cd1 F1 177.1(6) 1_556 .
F1 Cd1 F1 91.6(5) 1_556 .
O3 Cd1 F1 100.3(3) . .
O3 Cd1 F1 100.3(3) 2 .
O4 Cd1 Cd1 40.7(4) . 1_554
O4 Cd1 Cd1 140.2(4) 1_556 1_554
F1 Cd1 Cd1 134.4(4) 1_556 1_554
O3 Cd1 Cd1 93.1(3) . 1_554
O3 Cd1 Cd1 93.1(3) 2 1_554
F1 Cd1 Cd1 42.8(4) . 1_554
O4 Cd1 Cd1 139.3(4) . 1_556
O4 Cd1 Cd1 39.8(4) 1_556 1_556
F1 Cd1 Cd1 45.6(4) 1_556 1_556
O3 Cd1 Cd1 86.9(3) . 1_556
O3 Cd1 Cd1 86.9(3) 2 1_556
F1 Cd1 Cd1 137.2(4) . 1_556
Cd1 Cd1 Cd1 180.00(4) 1_554 1_556
O4 Cd1 Cd3 49.12(6) . 4
O4 Cd1 Cd3 90.5(3) 1_556 4
F1 Cd1 Cd3 131.35(3) 1_556 4
O3 Cd1 Cd3 35.8(3) . 4
O3 Cd1 Cd3 130.8(3) 2 4
F1 Cd1 Cd3 91.4(3) . 4
Cd1 Cd1 Cd3 64.45(3) 1_554 4
Cd1 Cd1 Cd3 115.55(3) 1_556 4
O4 Cd1 Cd3 49.12(6) . 3_545
O4 Cd1 Cd3 90.5(3) 1_556 3_545
F1 Cd1 Cd3 131.35(4) 1_556 3_545
O3 Cd1 Cd3 130.8(3) . 3_545
O3 Cd1 Cd3 35.8(3) 2 3_545
F1 Cd1 Cd3 91.4(3) . 3_545
Cd1 Cd1 Cd3 64.45(3) 1_554 3_545
Cd1 Cd1 Cd3 115.55(3) 1_556 3_545
Cd3 Cd1 Cd3 97.09(5) 4 3_545
O4 Cd1 Cd3 92.4(2) . 4_556
O4 Cd1 Cd3 47.20(5) 1_556 4_556
F1 Cd1 Cd3 91.0(3) 1_556 4_556
O3 Cd1 Cd3 32.9(2) . 4_556
O3 Cd1 Cd3 126.0(2) 2 4_556
F1 Cd1 Cd3 133.01(3) . 4_556
Cd1 Cd1 Cd3 118.45(3) 1_554 4_556
Cd1 Cd1 Cd3 61.55(3) 1_556 4_556
Cd3 Cd1 Cd3 54.00(3) 4 4_556
Cd3 Cd1 Cd3 120.45(5) 3_545 4_556
O4 Cd1 Cd3 92.4(2) . 3_546
O4 Cd1 Cd3 47.20(5) 1_556 3_546
F1 Cd1 Cd3 91.0(3) 1_556 3_546
O3 Cd1 Cd3 126.0(2) . 3_546
O3 Cd1 Cd3 32.9(3) 2 3_546
F1 Cd1 Cd3 133.01(3) . 3_546
Cd1 Cd1 Cd3 118.45(3) 1_554 3_546
Cd1 Cd1 Cd3 61.55(3) 1_556 3_546
Cd3 Cd1 Cd3 120.45(5) 4 3_546
Cd3 Cd1 Cd3 54.00(3) 3_545 3_546
Cd3 Cd1 Cd3 93.83(5) 4_556 3_546
O5 Cd2 O5 99.4(5) 4_556 4
O5 Cd2 O2 174.5(5) 4_556 3_455
O5 Cd2 O2 81.6(4) 4 3_455
O5 Cd2 O1 91.6(5) 4_556 .
O5 Cd2 O1 93.8(5) 4 .
O2 Cd2 O1 82.9(4) 3_455 .
O5 Cd2 O2 81.4(4) 4_556 3_456
O5 Cd2 O2 174.6(5) 4 3_456
O2 Cd2 O2 97.2(4) 3_455 3_456
O1 Cd2 O2 80.8(4) . 3_456
O5 Cd2 F1 88.8(5) 4_556 3_556
O5 Cd2 F1 90.9(5) 4 3_556
O2 Cd2 F1 96.6(4) 3_455 3_556
O1 Cd2 F1 175.2(5) . 3_556
O2 Cd2 F1 94.5(5) 3_456 3_556
O5 Cd2 B1 75.4(5) 4_556 4
O5 Cd2 B1 25.4(4) 4 4
O2 Cd2 B1 106.2(4) 3_455 4
O1 Cd2 B1 102.6(5) . 4
O2 Cd2 B1 156.6(4) 3_456 4
F1 Cd2 B1 82.2(4) 3_556 4
O5 Cd2 Cd2 139.4(4) 4_556 1_554
O5 Cd2 Cd2 40.0(3) 4 1_554
O2 Cd2 Cd2 41.8(3) 3_455 1_554
O1 Cd2 Cd2 91.5(3) . 1_554
O2 Cd2 Cd2 138.9(2) 3_456 1_554
F1 Cd2 Cd2 91.4(4) 3_556 1_554
B1 Cd2 Cd2 64.5(3) 4 1_554
O5 Cd2 Cd3 89.7(4) 4_556 1_556
O5 Cd2 Cd3 134.9(4) 4 1_556
O2 Cd2 Cd3 85.9(3) 3_455 1_556
O1 Cd2 Cd3 41.5(3) . 1_556
O2 Cd2 Cd3 39.8(3) 3_456 1_556
F1 Cd2 Cd3 133.7(4) 3_556 1_556
B1 Cd2 Cd3 141.4(3) 4 1_556
Cd2 Cd2 Cd3 117.95(3) 1_554 1_556
O5 Cd2 Cd3 45.6(4) 4_556 4_556
O5 Cd2 Cd3 73.5(3) 4 4_556
O2 Cd2 Cd3 130.4(3) 3_455 4_556
O1 Cd2 Cd3 57.4(3) . 4_556
O2 Cd2 Cd3 103.7(2) 3_456 4_556
F1 Cd2 Cd3 125.4(3) 3_556 4_556
B1 Cd2 Cd3 61.4(3) 4 4_556
Cd2 Cd2 Cd3 105.64(3) 1_554 4_556
Cd3 Cd2 Cd3 82.60(3) 1_556 4_556
O5 Cd2 Cd3 136.2(4) 4_556 .
O5 Cd2 Cd3 87.7(3) 4 .
O2 Cd2 Cd3 38.4(3) 3_455 .
O1 Cd2 Cd3 44.6(3) . .
O2 Cd2 Cd3 88.1(3) 3_456 .
F1 Cd2 Cd3 134.6(3) 3_556 .
B1 Cd2 Cd3 110.8(3) 4 .
Cd2 Cd2 Cd3 60.22(4) 1_554 .
Cd3 Cd2 Cd3 57.73(4) 1_556 .
Cd3 Cd2 Cd3 97.56(3) 4_556 .
O5 Cd2 Cd2 112.3(4) 4_556 2_565
O5 Cd2 Cd2 112.0(4) 4 2_565
O2 Cd2 Cd2 72.1(2) 3_455 2_565
O1 Cd2 Cd2 140.1(3) . 2_565
O2 Cd2 Cd2 72.3(3) 3_456 2_565
F1 Cd2 Cd2 36.0(3) 3_556 2_565
B1 Cd2 Cd2 113.8(3) 4 2_565
Cd2 Cd2 Cd2 90.0 1_554 2_565
Cd3 Cd2 Cd2 104.74(2) 1_556 2_565
Cd3 Cd2 Cd2 157.35(3) 4_556 2_565
Cd3 Cd2 Cd2 104.48(2) . 2_565
O3 Cd3 O3 98.1(4) 4_454 4_455
O3 Cd3 O2 108.3(4) 4_454 3_455
O3 Cd3 O2 104.7(4) 4_455 3_455
O3 Cd3 O1 88.5(4) 4_454 1_554
O3 Cd3 O1 170.6(4) 4_455 1_554
O2 Cd3 O1 79.4(4) 3_455 1_554
O3 Cd3 O5 119.3(4) 4_454 .
O3 Cd3 O5 92.2(4) 4_455 .
O2 Cd3 O5 126.3(4) 3_455 .
O1 Cd3 O5 78.6(4) 1_554 .
O3 Cd3 O1 173.5(4) 4_454 .
O3 Cd3 O1 83.7(4) 4_455 .
O2 Cd3 O1 77.1(4) 3_455 .
O1 Cd3 O1 89.0(4) 1_554 .
O5 Cd3 O1 54.2(4) . .
O3 Cd3 B1 144.3(4) 4_454 .
O3 Cd3 B1 99.0(5) 4_455 .
O2 Cd3 B1 97.2(4) 3_455 .
O1 Cd3 B1 71.9(5) 1_554 .
O5 Cd3 B1 29.2(4) . .
O1 Cd3 B1 29.3(4) . .
O3 Cd3 O4 70.3(4) 4_454 3_455
O3 Cd3 O4 73.2(4) 4_455 3_455
O2 Cd3 O4 54.4(4) 3_455 3_455
O1 Cd3 O4 115.6(5) 1_554 3_455
O5 Cd3 O4 164.1(4) . 3_455
O1 Cd3 O4 116.3(4) . 3_455
B1 Cd3 O4 145.0(4) . 3_455
O3 Cd3 B2 89.9(5) 4_454 3_455
O3 Cd3 B2 88.5(6) 4_455 3_455
O2 Cd3 B2 26.9(5) 3_455 3_455
O1 Cd3 B2 98.3(6) 1_554 3_455
O5 Cd3 B2 150.2(5) . 3_455
O1 Cd3 B2 96.4(5) . 3_455
B1 Cd3 B2 121.5(5) . 3_455
O4 Cd3 B2 27.5(6) 3_455 3_455
O3 Cd3 B1 26.8(4) 4_454 4_454
O3 Cd3 B1 84.3(4) 4_455 4_454
O2 Cd3 B1 134.4(4) 3_455 4_454
O1 Cd3 B1 99.0(5) 1_554 4_454
O5 Cd3 B1 97.2(4) . 4_454
O1 Cd3 B1 148.3(4) . 4_454
B1 Cd3 B1 125.9(2) . 4_454
O4 Cd3 B1 87.9(4) 3_455 4_454
B2 Cd3 B1 112.5(5) 3_455 4_454
O3 Cd3 Cd3 41.3(3) 4_454 1_554
O3 Cd3 Cd3 139.4(3) 4_455 1_554
O2 Cd3 Cd3 92.2(3) 3_455 1_554
O1 Cd3 Cd3 47.6(3) 1_554 1_554
O5 Cd3 Cd3 107.2(3) . 1_554
O1 Cd3 Cd3 136.5(3) . 1_554
B1 Cd3 Cd3 115.5(4) . 1_554
O4 Cd3 Cd3 88.3(3) 3_455 1_554
B2 Cd3 Cd3 90.9(5) 3_455 1_554
B1 Cd3 Cd3 58.6(3) 4_454 1_554
O3 Cd3 Cd3 138.7(3) 4_454 1_556
O3 Cd3 Cd3 40.6(3) 4_455 1_556
O2 Cd3 Cd3 87.8(3) 3_455 1_556
O1 Cd3 Cd3 132.4(3) 1_554 1_556
O5 Cd3 Cd3 72.8(3) . 1_556
O1 Cd3 Cd3 43.5(3) . 1_556
B1 Cd3 Cd3 64.5(4) . 1_556
O4 Cd3 Cd3 91.7(3) 3_455 1_556
B2 Cd3 Cd3 89.1(5) 3_455 1_556
B1 Cd3 Cd3 121.4(3) 4_454 1_556
Cd3 Cd3 Cd3 180.0 1_554 1_556
B1 O1 Cd2 134.3(12) . .
B1 O1 Cd3 126.8(11) . 1_556
Cd2 O1 Cd3 98.8(5) . 1_556
B1 O1 Cd3 85.2(9) . .
Cd2 O1 Cd3 96.2(5) . .
Cd3 O1 Cd3 89.0(4) 1_556 .
B2 O2 Cd2 125.5(12) . 3_545
B2 O2 Cd3 104.5(11) . 3_545
Cd2 O2 Cd3 103.6(4) 3_545 3_545
B2 O2 Cd2 122.1(13) . 3_544
Cd2 O2 Cd2 97.2(4) 3_545 3_544
Cd3 O2 Cd2 100.2(4) 3_545 3_544
B1 O3 Cd3 106.0(9) . 4_556
B1 O3 Cd3 116.2(9) . 4
Cd3 O3 Cd3 98.1(4) 4_556 4
B1 O3 Cd1 115.0(9) . .
Cd3 O3 Cd1 112.9(4) 4_556 .
Cd3 O3 Cd1 107.5(4) 4 .
B2 O4 Cd1 125.3(13) . .
B2 O4 Cd1 135.2(15) . 1_554
Cd1 O4 Cd1 99.5(6) . 1_554
B2 O4 Cd3 81.3(3) . 4
Cd1 O4 Cd3 94.3(3) . 4
Cd1 O4 Cd3 96.8(3) 1_554 4
B2 O4 Cd3 81.3(3) . 3_545
Cd1 O4 Cd3 94.3(3) . 3_545
Cd1 O4 Cd3 96.8(3) 1_554 3_545
Cd3 O4 Cd3 162.5(6) 4 3_545
B1 O5 Cd2 145.9(12) . 4_454
B1 O5 Cd2 108.9(10) . 4_455
Cd2 O5 Cd2 99.4(5) 4_454 4_455
B1 O5 Cd3 85.4(9) . .
Cd2 O5 Cd3 95.2(5) 4_454 .
Cd2 O5 Cd3 122.7(6) 4_455 .
Cd1 F1 Cd2 113.8(5) 1_554 4_454
Cd1 F1 Cd2 113.8(5) 1_554 3_444
Cd2 F1 Cd2 108.0(6) 4_454 3_444
Cd1 F1 Cd1 91.6(5) 1_554 .
Cd2 F1 Cd1 114.6(5) 4_454 .
Cd2 F1 Cd1 114.6(5) 3_444 .
O5 B1 O1 116.2(15) . .
O5 B1 O3 122.0(14) . .
O1 B1 O3 121.8(14) . .
O5 B1 Cd3 65.4(9) . .
O1 B1 Cd3 65.6(8) . .
O3 B1 Cd3 143.5(11) . .
O5 B1 Cd3 155.6(11) . 4_556
O1 B1 Cd3 78.3(9) . 4_556
O3 B1 Cd3 47.2(7) . 4_556
Cd3 B1 Cd3 137.9(6) . 4_556
O5 B1 Cd2 45.7(8) . 4_455
O1 B1 Cd2 101.3(11) . 4_455
O3 B1 Cd2 116.9(10) . 4_455
Cd3 B1 Cd2 93.7(5) . 4_455
Cd3 B1 Cd2 114.6(5) 4_556 4_455
O4 B2 O2 119.7(10) . 2
O4 B2 O2 119.7(10) . .
O2 B2 O2 121(2) 2 .
O4 B2 Cd3 71.1(5) . 4
O2 B2 Cd3 48.6(6) 2 4
O2 B2 Cd3 169.1(15) . 4
O4 B2 Cd3 71.1(5) . 3_545
O2 B2 Cd3 169.1(15) 2 3_545
O2 B2 Cd3 48.6(6) . 3_545
Cd3 B2 Cd3 142.2(9) 4 3_545

loop_
_geom_bond_atom_site_label_1
_geom_bond_atom_site_label_2
_geom_bond_distance
_geom_bond_site_symmetry_2
Cd1 O4 2.239(17) .
Cd1 O4 2.278(14) 1_556
Cd1 F1 2.342(16) 1_556
Cd1 O3 2.348(11) .
Cd1 O3 2.348(11) 2
Cd1 F1 2.466(15) .
Cd1 Cd1 3.4470(16) 1_554
Cd1 Cd1 3.4470(16) 1_556
Cd1 Cd3 3.7463(17) 4
Cd1 Cd3 3.7463(17) 3_545
Cd1 Cd3 3.8444(17) 4_556
Cd1 Cd3 3.8444(17) 3_546
Cd2 O5 2.247(12) 4_556
Cd2 O5 2.272(14) 4
Cd2 O2 2.282(10) 3_455
Cd2 O1 2.287(13) .
Cd2 O2 2.314(11) 3_456
Cd2 F1 2.357(9) 3_556
Cd2 B1 3.003(18) 4
Cd2 Cd2 3.4470(16) 1_554
Cd2 Cd3 3.538(2) 1_556
Cd2 Cd3 3.5412(19) 4_556
Cd2 Cd3 3.601(2) .
Cd2 Cd2 3.814(2) 2_565
Cd3 O3 2.266(11) 4_454
Cd3 O3 2.297(12) 4_455
Cd3 O2 2.299(11) 3_455
Cd3 O1 2.372(14) 1_554
Cd3 O5 2.540(15) .
Cd3 O1 2.544(12) .
Cd3 B1 2.785(16) .
Cd3 O4 2.841(3) 3_455
Cd3 B2 2.967(8) 3_455
Cd3 B1 2.971(16) 4_454
Cd3 Cd3 3.4470(16) 1_554
Cd3 Cd3 3.4470(16) 1_556
O1 B1 1.37(2) .
O1 Cd3 2.372(14) 1_556
O2 B2 1.387(16) .
O2 Cd2 2.282(10) 3_545
O2 Cd3 2.299(11) 3_545
O2 Cd2 2.314(11) 3_544
O3 B1 1.395(19) .
O3 Cd3 2.266(10) 4_556
O3 Cd3 2.297(12) 4
O4 B2 1.39(3) .
O4 Cd1 2.278(14) 1_554
O4 Cd3 2.841(3) 4
O4 Cd3 2.841(3) 3_545
O5 B1 1.362(19) .
O5 Cd2 2.247(12) 4_454
O5 Cd2 2.272(14) 4_455
F1 Cd1 2.342(16) 1_554
F1 Cd2 2.357(8) 4_454
F1 Cd2 2.357(8) 3_444
B1 Cd3 2.971(16) 4_556
B1 Cd2 3.003(18) 4_455
B2 O2 1.387(16) 2
B2 Cd3 2.967(8) 4
B2 Cd3 2.967(8) 3_545
